data_1503713
loop_
_publ_author_name
'Kim, Yongju'
'Kim, Jonghoon'
'Park, Seung Bum'

_publ_section_title
;
 Regioselective synthesis of tetrasubstituted pyrroles by 1,3-dipolar
 cycloaddition and spontaneous decarboxylation.
;
_journal_issue 1
_journal_name_full 'Organic letters'
_journal_page_first 17
_journal_page_last 20
_journal_paper_doi 10.1021/ol8022193
_journal_volume 11
_journal_year 2009
_chemical_formula_sum 'C24 H19 Br N2 O2'
_chemical_formula_weight 447.32
_chemical_name_systematic
; 
 ? 
;
_space_group_IT_number 9
_symmetry_cell_setting monoclinic
_symmetry_space_group_name_Hall 'I -2ya'
_symmetry_space_group_name_H-M 'I 1 a 1'
_atom_sites_solution_hydrogens geom
_atom_sites_solution_primary direct
_atom_sites_solution_secondary difmap
_audit_creation_method SHELXL-97
_cell_angle_alpha 90.00
_cell_angle_beta 111.914(5)
_cell_angle_gamma 90.00
_cell_formula_units_Z 8
_cell_length_a 19.979(5)
_cell_length_b 9.253(2)
_cell_length_c 24.348(8)
_cell_measurement_reflns_used 922
_cell_measurement_temperature 293(2)
_cell_measurement_theta_max 17.54
_cell_measurement_theta_min 2.20
_cell_volume 4176(2)
_computing_cell_refinement 'Bruker SMART'
_computing_data_collection 'Bruker SMART'
_computing_data_reduction 'Bruker SAINT'
_computing_molecular_graphics 'Bruker SHELXTL'
_computing_publication_material 'Bruker SHELXTL'
_computing_structure_refinement 'SHELXL-97 (Sheldrick, 1997)'
_computing_structure_solution 'SHELXS-97 (Sheldrick, 1990)'
_diffrn_ambient_temperature 293(2)
_diffrn_measured_fraction_theta_full 0.994
_diffrn_measured_fraction_theta_max 0.994
_diffrn_measurement_device_type 'CCD area detector'
_diffrn_measurement_method 'phi and omega scans'
_diffrn_radiation_monochromator graphite
_diffrn_radiation_source 'fine-focus sealed tube'
_diffrn_radiation_type MoK\a
_diffrn_radiation_wavelength 0.71073
_diffrn_reflns_av_R_equivalents 0.1249
_diffrn_reflns_av_sigmaI/netI 0.2803
_diffrn_reflns_limit_h_max 21
_diffrn_reflns_limit_h_min -24
_diffrn_reflns_limit_k_max 10
_diffrn_reflns_limit_k_min -11
_diffrn_reflns_limit_l_max 30
_diffrn_reflns_limit_l_min -27
_diffrn_reflns_number 11279
_diffrn_reflns_theta_full 26.00
_diffrn_reflns_theta_max 26.00
_diffrn_reflns_theta_min 1.80
_exptl_absorpt_coefficient_mu 1.991
_exptl_absorpt_correction_type none
_exptl_crystal_colour colorless
_exptl_crystal_density_diffrn 1.423
_exptl_crystal_density_meas .
_exptl_crystal_density_method .
_exptl_crystal_description block
_exptl_crystal_F_000 1824
_exptl_crystal_size_max 0.15
_exptl_crystal_size_mid 0.10
_exptl_crystal_size_min 0.10
_refine_diff_density_max 0.692
_refine_diff_density_min -0.572
_refine_diff_density_rms 0.090
_refine_ls_abs_structure_details 'Flack H D (1983), Acta Cryst. A39, 876-881'
_refine_ls_abs_structure_Flack 0.00
_refine_ls_extinction_method none
_refine_ls_goodness_of_fit_ref 0.669
_refine_ls_hydrogen_treatment mixed
_refine_ls_matrix_type full
_refine_ls_number_parameters 449
_refine_ls_number_reflns 6249
_refine_ls_number_restraints 130
_refine_ls_restrained_S_all 0.663
_refine_ls_R_factor_all 0.1664
_refine_ls_R_factor_gt 0.0643
_refine_ls_shift/su_max 0.006
_refine_ls_shift/su_mean 0.001
_refine_ls_structure_factor_coef Fsqd
_refine_ls_weighting_details 'calc w=1/[\s^2^(Fo^2^)+(0.0682P)^2^+0.0000P] where P=(Fo^2^+2Fc^2^)/3'
_refine_ls_weighting_scheme calc
_refine_ls_wR_factor_gt 0.1482
_refine_ls_wR_factor_ref 0.1643
_reflns_number_gt 1929
_reflns_number_total 6249
_reflns_threshold_expression >2sigma(I)
_cod_data_source_file ol8022193_si_004.cif
_cod_data_source_block park2
_cod_depositor_comments
;
The following automatic conversions were performed:

'_symmetry_cell_setting' value 'Monoclinic' changed to 'monoclinic'
according to /home/saulius/struct/CIF-dictionaries/cif_core.dic
dictionary named 'cif_core.dic' version 2.4.2 from 2011-04-26.

Automatic conversion script
Id: cif_fix_values 1715 2011-07-08 13:25:40Z adriana 

 Changing the _atom_site_aniso_U_23 value from "0..000" to "0.000" so
 that it is a valid floating point number:

-N12 0.082(11) 0.015(6) 0.032(7) 0..000(5) 0.014(6) -0.008(5)
+N12 0.082(11) 0.015(6) 0.032(7) 0.000(5) 0.014(6) -0.008(5)

 Saulius Gra\<zulis
 2014-01-20
;
_cod_original_sg_symbol_H-M Ia
_cod_database_code 1503713

loop_
_symmetry_equiv_pos_as_xyz
'x, y, z'
'x+1/2, -y, z'
'x+1/2, y+1/2, z+1/2'
'x+1, -y+1/2, z+1/2'

loop_
_atom_site_label
_atom_site_type_symbol
_atom_site_fract_x
_atom_site_fract_y
_atom_site_fract_z
_atom_site_U_iso_or_equiv
_atom_site_adp_type
_atom_site_occupancy
_atom_site_symmetry_multiplicity
_atom_site_calc_flag
_atom_site_refinement_flags
Br1 Br 0.34307(11) 1.1060(3) 0.46380(8) 0.0766(11) Uani 1 1 d .
Br2 Br 0.83526(12) 1.1075(4) 0.99052(8) 0.0861(12) Uani 1 1 d .
N11 N 0.4994(8) 0.5367(17) 0.6514(7) 0.021(4) Uani 1 1 d D
H11N H 0.516(5) 0.439(4) 0.654(4) 0.025 Uiso 1 1 d D
N12 N 0.5303(10) 1.2387(18) 0.6492(9) 0.045(6) Uani 1 1 d .
N21 N 0.6839(10) 0.540(2) 0.8087(8) 0.038(5) Uani 1 1 d DU
H21N H 0.663(6) 0.455(7) 0.818(4) 0.045 Uiso 1 1 d D
N22 N 0.6460(9) 1.2321(19) 0.8048(9) 0.032(5) Uani 1 1 d U
O11 O 0.3279(8) 0.7466(16) 0.6853(7) 0.051(5) Uani 1 1 d .
O12 O 0.2615(7) 0.9864(16) 0.6749(6) 0.043(4) Uani 1 1 d U
H12 H 0.2735 0.9036 0.6865 0.064 Uiso 1 1 calc R
O21 O 0.8476(7) 0.7441(14) 0.7708(6) 0.033(4) Uani 1 1 d .
O22 O 0.9223(9) 0.982(2) 0.7874(7) 0.067(5) Uani 1 1 d U
H22 H 0.9281 0.8950 0.7847 0.100 Uiso 1 1 calc R
C11 C 0.4314(10) 0.567(2) 0.6526(9) 0.019(5) Uani 1 1 d U
C12 C 0.4237(10) 0.718(2) 0.6489(9) 0.027(5) Uani 1 1 d U
C13 C 0.4894(10) 0.779(2) 0.6431(8) 0.026(5) Uani 1 1 d U
C14 C 0.5295(11) 0.665(2) 0.6471(10) 0.023(5) Uani 1 1 d U
C15 C 0.3806(12) 0.446(2) 0.6540(10) 0.054(7) Uani 1 1 d .
H15A H 0.3767 0.3767 0.6235 0.081 Uiso 1 1 calc R
H15B H 0.3339 0.4849 0.6476 0.081 Uiso 1 1 calc R
H15C H 0.3993 0.3985 0.6919 0.081 Uiso 1 1 calc R
C16 C 0.3621(11) 0.792(2) 0.6519(10) 0.026(5) Uani 1 1 d U
C17 C 0.3313(11) 0.922(2) 0.6146(10) 0.027(6) Uani 1 1 d U
C18 C 0.3485(11) 0.951(2) 0.5665(10) 0.033(6) Uani 1 1 d U
H18 H 0.3791 0.8906 0.5560 0.040 Uiso 1 1 calc R
C19 C 0.3177(11) 1.076(2) 0.5331(8) 0.034(6) Uani 1 1 d .
C21 C 0.7456(12) 0.569(2) 0.8029(10) 0.037(6) Uani 1 1 d .
C22 C 0.7519(11) 0.723(2) 0.8025(8) 0.022(5) Uani 1 1 d .
C23 C 0.6876(10) 0.775(2) 0.8064(8) 0.020(5) Uani 1 1 d U
C24 C 0.6400(12) 0.661(2) 0.8089(9) 0.028(5) Uani 1 1 d .
C25 C 0.7993(10) 0.459(2) 0.8042(9) 0.026(5) Uani 1 1 d U
H25A H 0.7978 0.4435 0.7648 0.039 Uiso 1 1 calc R
H25B H 0.7885 0.3704 0.8196 0.039 Uiso 1 1 calc R
H25C H 0.8465 0.4918 0.8291 0.039 Uiso 1 1 calc R
C26 C 0.8168(12) 0.788(2) 0.8010(10) 0.032(6) Uani 1 1 d .
C27 C 0.8476(11) 0.921(2) 0.8391(10) 0.032(6) Uani 1 1 d .
C28 C 0.8296(11) 0.953(2) 0.8893(9) 0.031(6) Uani 1 1 d .
H28 H 0.8001 0.8882 0.8991 0.038 Uiso 1 1 calc R
C29 C 0.8540(13) 1.075(2) 0.9243(11) 0.050(7) Uani 1 1 d .
C110 C 0.2783(13) 1.170(3) 0.5490(11) 0.064(8) Uani 1 1 d .
H110 H 0.2642 1.2561 0.5285 0.077 Uiso 1 1 calc R
C111 C 0.2580(13) 1.138(3) 0.5965(12) 0.047(7) Uani 1 1 d U
H111 H 0.2264 1.2005 0.6050 0.056 Uiso 1 1 calc R
C112 C 0.2836(11) 1.017(3) 0.6316(10) 0.040(6) Uani 1 1 d .
C113 C 0.5104(11) 0.936(2) 0.6482(10) 0.029(6) Uani 1 1 d .
C114 C 0.4989(9) 1.025(2) 0.6910(9) 0.020(5) Uani 1 1 d U
H114 H 0.4845 0.9847 0.7199 0.024 Uiso 1 1 calc R
C115 C 0.5093(11) 1.170(3) 0.6894(11) 0.035(6) Uani 1 1 d U
H115 H 0.5014 1.2264 0.7180 0.042 Uiso 1 1 calc R
C116 C 0.5418(11) 1.152(2) 0.6115(11) 0.032(5) Uani 1 1 d U
H116 H 0.5566 1.1951 0.5834 0.039 Uiso 1 1 calc R
C117 C 0.5345(10) 1.002(2) 0.6085(9) 0.026(5) Uani 1 1 d U
H117 H 0.5455 0.9487 0.5806 0.031 Uiso 1 1 calc R
C118 C 0.6074(11) 0.658(3) 0.6479(10) 0.042(7) Uani 1 1 d U
H11A H 0.6237 0.7569 0.6471 0.051 Uiso 1 1 calc R
H11B H 0.6381 0.6165 0.6854 0.051 Uiso 1 1 calc R
C119 C 0.6196(6) 0.5739(10) 0.5980(3) 0.023(5) Uiso 1 1 d G
C120 C 0.5793(4) 0.6092(8) 0.5394(4) 0.044(4) Uiso 1 1 d G
H120 H 0.5440 0.6805 0.5308 0.053 Uiso 1 1 calc R
C121 C 0.5915(5) 0.5378(10) 0.4938(3) 0.052(4) Uiso 1 1 d G
H121 H 0.5645 0.5615 0.4546 0.062 Uiso 1 1 calc R
C122 C 0.6442(5) 0.4312(10) 0.5068(4) 0.060(5) Uiso 1 1 d G
H122 H 0.6524 0.3835 0.4763 0.072 Uiso 1 1 calc R
C123 C 0.6846(5) 0.3959(10) 0.5654(5) 0.042(6) Uiso 1 1 d G
H123 H 0.7198 0.3246 0.5740 0.051 Uiso 1 1 calc R
C124 C 0.6723(5) 0.4673(12) 0.6110(3) 0.035(5) Uiso 1 1 d G
H124 H 0.6993 0.4437 0.6501 0.042 Uiso 1 1 calc R
C210 C 0.9015(11) 1.165(3) 0.9097(10) 0.042(6) Uani 1 1 d U
H210 H 0.9207 1.2451 0.9333 0.050 Uiso 1 1 calc R
C211 C 0.9210(13) 1.140(2) 0.8615(13) 0.052(8) Uani 1 1 d .
H211 H 0.9492 1.2041 0.8502 0.063 Uiso 1 1 calc R
C212 C 0.8948(11) 1.007(3) 0.8301(9) 0.037(6) Uani 1 1 d .
C213 C 0.6706(11) 0.929(2) 0.8063(9) 0.029(6) Uani 1 1 d .
C214 C 0.6396(12) 0.994(3) 0.8437(11) 0.048(7) Uani 1 1 d .
H214 H 0.6279 0.9366 0.8701 0.057 Uiso 1 1 calc R
C215 C 0.6260(13) 1.143(2) 0.8421(11) 0.044(6) Uani 1 1 d .
H215 H 0.6037 1.1822 0.8661 0.052 Uiso 1 1 calc R
C216 C 0.6747(11) 1.171(2) 0.7691(10) 0.033(6) Uani 1 1 d .
H216 H 0.6874 1.2308 0.7437 0.040 Uiso 1 1 calc R
C217 C 0.6868(10) 1.021(2) 0.7677(9) 0.032(5) Uani 1 1 d .
H217 H 0.7056 0.9838 0.7411 0.038 Uiso 1 1 calc R
C218 C 0.5681(9) 0.652(2) 0.8065(9) 0.023(5) Uani 1 1 d U
H21A H 0.5379 0.6103 0.7688 0.027 Uiso 1 1 calc R
H21B H 0.5504 0.7484 0.8086 0.027 Uiso 1 1 calc R
C219 C 0.5615(6) 0.5612(11) 0.8560(4) 0.036(5) Uiso 1 1 d G
C220 C 0.5016(6) 0.4725(13) 0.8439(4) 0.047(6) Uiso 1 1 d G
H220 H 0.4672 0.4673 0.8056 0.056 Uiso 1 1 calc R
C221 C 0.4931(5) 0.3915(11) 0.8889(5) 0.065(8) Uiso 1 1 d G
H221 H 0.4530 0.3321 0.8808 0.078 Uiso 1 1 calc R
C222 C 0.5446(6) 0.3992(10) 0.9461(5) 0.048(4) Uiso 1 1 d G
H222 H 0.5389 0.3450 0.9762 0.058 Uiso 1 1 calc R
C223 C 0.6045(5) 0.4880(10) 0.9582(3) 0.053(4) Uiso 1 1 d G
H223 H 0.6390 0.4931 0.9965 0.064 Uiso 1 1 calc R
C224 C 0.6130(5) 0.5689(9) 0.9132(4) 0.049(4) Uiso 1 1 d G
H224 H 0.6531 0.6283 0.9213 0.059 Uiso 1 1 calc R

loop_
_atom_site_aniso_label
_atom_site_aniso_U_11
_atom_site_aniso_U_22
_atom_site_aniso_U_33
_atom_site_aniso_U_23
_atom_site_aniso_U_13
_atom_site_aniso_U_12
Br1 0.121(3) 0.071(2) 0.048(2) 0.0274(19) 0.043(2) 0.017(2)
Br2 0.140(3) 0.072(2) 0.048(2) -0.032(2) 0.038(2) -0.023(2)
N11 0.032(7) 0.008(6) 0.021(6) 0.004(4) 0.008(5) 0.002(5)
N12 0.082(11) 0.015(6) 0.032(7) 0.000(5) 0.014(6) -0.008(5)
N21 0.038(5) 0.037(5) 0.037(5) -0.002(2) 0.013(3) 0.001(2)
N22 0.033(5) 0.032(5) 0.033(5) 0.000(2) 0.013(3) 0.001(2)
O11 0.077(12) 0.044(11) 0.032(9) 0.001(8) 0.020(8) -0.015(8)
O12 0.043(4) 0.046(4) 0.043(4) -0.0022(19) 0.021(2) 0.0017(19)
O21 0.042(9) 0.031(9) 0.044(10) -0.008(8) 0.037(8) -0.009(7)
O22 0.067(5) 0.068(5) 0.068(5) 0.0033(19) 0.029(3) -0.0029(19)
C11 0.019(5) 0.019(5) 0.019(5) 0.000(2) 0.008(3) 0.000(2)
C12 0.027(6) 0.028(6) 0.027(6) -0.001(2) 0.011(3) 0.000(2)
C13 0.027(5) 0.025(5) 0.025(5) -0.0003(19) 0.010(3) 0.0009(19)
C14 0.023(5) 0.022(5) 0.024(5) -0.001(2) 0.008(3) 0.000(2)
C15 0.087(13) 0.031(10) 0.046(10) 0.009(6) 0.027(8) -0.006(7)
C16 0.026(5) 0.026(6) 0.026(6) 0.000(2) 0.010(3) 0.000(2)
C17 0.027(6) 0.027(6) 0.027(6) 0.000(2) 0.010(3) 0.000(2)
C18 0.034(6) 0.034(6) 0.033(6) -0.001(2) 0.012(3) 0.000(2)
C19 0.032(11) 0.039(14) 0.019(9) 0.014(9) -0.003(8) 0.020(9)
C21 0.044(10) 0.032(10) 0.037(9) -0.002(6) 0.018(7) 0.010(7)
C22 0.044(10) 0.014(7) 0.012(7) 0.004(4) 0.015(6) 0.003(5)
C23 0.022(5) 0.020(5) 0.019(5) 0.0015(19) 0.008(3) -0.0020(19)
C24 0.046(11) 0.025(8) 0.019(7) 0.004(5) 0.020(7) 0.006(6)
C25 0.026(5) 0.025(5) 0.026(5) 0.000(2) 0.010(2) 0.000(2)
C26 0.039(10) 0.041(10) 0.022(7) 0.010(6) 0.019(6) 0.022(6)
C27 0.038(9) 0.026(9) 0.033(9) 0.016(6) 0.016(6) 0.002(6)
C28 0.055(11) 0.022(8) 0.020(7) 0.004(5) 0.018(6) 0.005(6)
C29 0.064(14) 0.034(14) 0.079(15) 0.032(11) 0.058(12) 0.012(10)
C110 0.067(13) 0.034(10) 0.051(12) -0.007(8) -0.025(8) 0.009(8)
C111 0.047(7) 0.047(7) 0.047(7) 0.000(2) 0.017(3) 0.000(2)
C112 0.042(12) 0.038(13) 0.066(13) -0.014(10) 0.049(11) -0.014(10)
C113 0.044(13) 0.011(11) 0.032(14) 0.010(10) 0.017(11) -0.007(9)
C114 0.020(5) 0.019(5) 0.020(5) -0.001(2) 0.007(2) 0.001(2)
C115 0.035(6) 0.034(6) 0.035(6) 0.000(2) 0.013(3) 0.000(2)
C116 0.033(6) 0.032(6) 0.032(6) 0.001(2) 0.013(3) -0.001(2)
C117 0.026(5) 0.026(5) 0.026(5) 0.000(2) 0.010(3) 0.000(2)
C118 0.043(7) 0.041(7) 0.043(7) -0.0012(19) 0.016(3) 0.001(2)
C210 0.042(6) 0.041(6) 0.042(6) 0.000(2) 0.015(3) 0.001(2)
C211 0.055(11) 0.028(9) 0.067(14) 0.012(7) 0.015(8) -0.013(7)
C212 0.045(12) 0.047(14) 0.017(8) 0.008(8) 0.007(8) -0.002(10)
C213 0.021(11) 0.048(15) 0.016(11) 0.006(10) 0.005(9) -0.010(10)
C214 0.069(12) 0.030(9) 0.054(11) 0.013(7) 0.035(9) 0.009(7)
C215 0.069(13) 0.020(9) 0.035(8) -0.007(6) 0.011(8) -0.003(8)
C216 0.043(9) 0.019(8) 0.033(9) 0.010(6) 0.008(7) -0.009(6)
C217 0.040(10) 0.024(8) 0.032(9) -0.001(6) 0.013(7) 0.005(6)
C218 0.023(5) 0.021(5) 0.024(5) 0.0017(19) 0.008(3) -0.0006(19)

loop_
_atom_type_symbol
_atom_type_description
_atom_type_scat_dispersion_real
_atom_type_scat_dispersion_imag
_atom_type_scat_source
C C 0.0033 0.0016 'International Tables Vol C Tables 4.2.6.8 and 6.1.1.4'
H H 0.0000 0.0000 'International Tables Vol C Tables 4.2.6.8 and 6.1.1.4'
N N 0.0061 0.0033 'International Tables Vol C Tables 4.2.6.8 and 6.1.1.4'
O O 0.0106 0.0060 'International Tables Vol C Tables 4.2.6.8 and 6.1.1.4'
Br Br -0.2901 2.4595 'International Tables Vol C Tables 4.2.6.8 and 6.1.1.4'

loop_
_geom_angle_atom_site_label_1
_geom_angle_atom_site_label_2
_geom_angle_atom_site_label_3
_geom_angle
C14 N11 C11 106.9(16)
C14 N11 H11N 133(6)
C11 N11 H11N 120(6)
C116 N12 C115 114(2)
C21 N21 C24 116.4(19)
C21 N21 H21N 134(7)
C24 N21 H21N 109(7)
C216 N22 C215 118.4(19)
C112 O12 H12 109.5
C212 O22 H22 109.5
N11 C11 C12 106.3(16)
N11 C11 C15 121.0(17)
C12 C11 C15 132.6(17)
C11 C12 C16 123.2(18)
C11 C12 C13 107.6(16)
C16 C12 C13 129.2(19)
C14 C13 C12 103.1(17)
C14 C13 C113 129.0(18)
C12 C13 C113 126.0(17)
C13 C14 N11 115.9(17)
C13 C14 C118 128(2)
N11 C14 C118 116.1(18)
C11 C15 H15A 109.5
C11 C15 H15B 109.5
H15A C15 H15B 109.5
C11 C15 H15C 109.5
H15A C15 H15C 109.5
H15B C15 H15C 109.5
O11 C16 C12 122.2(19)
O11 C16 C17 116.4(18)
C12 C16 C17 121.3(19)
C18 C17 C112 121(2)
C18 C17 C16 120.2(19)
C112 C17 C16 118(2)
C17 C18 C19 117(2)
C17 C18 H18 121.4
C19 C18 H18 121.4
C110 C19 C18 123(2)
C110 C19 Br1 122.4(17)
C18 C19 Br1 114.4(15)
N21 C21 C22 106.8(18)
N21 C21 C25 124(2)
C22 C21 C25 129(2)
C23 C22 C21 104.9(17)
C23 C22 C26 135.1(19)
C21 C22 C26 119.9(19)
C22 C23 C24 112.7(17)
C22 C23 C213 123.5(16)
C24 C23 C213 123.8(16)
C218 C24 N21 124.6(19)
C218 C24 C23 136.0(19)
N21 C24 C23 99.1(17)
C21 C25 H25A 109.5
C21 C25 H25B 109.5
H25A C25 H25B 109.5
C21 C25 H25C 109.5
H25A C25 H25C 109.5
H25B C25 H25C 109.5
O21 C26 C22 123(2)
O21 C26 C27 118(2)
C22 C26 C27 118.9(18)
C212 C27 C28 116(2)
C212 C27 C26 123(2)
C28 C27 C26 121(2)
C29 C28 C27 123(2)
C29 C28 H28 118.3
C27 C28 H28 118.3
C28 C29 C210 116(2)
C28 C29 Br2 122.6(15)
C210 C29 Br2 120.7(19)
C19 C110 C111 120(2)
C19 C110 H110 120.0
C111 C110 H110 120.0
C112 C111 C110 122(2)
C112 C111 H111 119.2
C110 C111 H111 119.2
O12 C112 C111 121(2)
O12 C112 C17 123(2)
C111 C112 C17 116(2)
C117 C113 C114 117.0(19)
C117 C113 C13 122(2)
C114 C113 C13 120.5(17)
C115 C114 C113 119.0(19)
C115 C114 H114 120.5
C113 C114 H114 120.5
N12 C115 C114 125(2)
N12 C115 H115 117.5
C114 C115 H115 117.5
N12 C116 C117 127(2)
N12 C116 H116 116.3
C117 C116 H116 116.3
C113 C117 C116 118(2)
C113 C117 H117 121.2
C116 C117 H117 121.1
C119 C118 C14 117.6(16)
C119 C118 H11A 107.9
C14 C118 H11A 107.9
C119 C118 H11B 107.9
C14 C118 H11B 107.9
H11A C118 H11B 107.2
C120 C119 C124 120.0
C120 C119 C118 119.2(11)
C124 C119 C118 120.7(11)
C119 C120 C121 120.0
C119 C120 H120 120.0
C121 C120 H120 120.0
C122 C121 C120 120.0
C122 C121 H121 120.0
C120 C121 H121 120.0
C123 C122 C121 120.0
C123 C122 H122 120.0
C121 C122 H122 120.0
C122 C123 C124 120.0
C122 C123 H123 120.0
C124 C123 H123 120.0
C123 C124 C119 120.0
C123 C124 H124 120.0
C119 C124 H124 120.0
C211 C210 C29 123(2)
C211 C210 H210 118.6
C29 C210 H210 118.6
C210 C211 C212 116(2)
C210 C211 H211 122.2
C212 C211 H211 122.2
C27 C212 O22 123(2)
C27 C212 C211 125(2)
O22 C212 C211 112(2)
C217 C213 C214 116(2)
C217 C213 C23 119.0(19)
C214 C213 C23 124.8(19)
C215 C214 C213 122(2)
C215 C214 H214 119.0
C213 C214 H214 119.0
N22 C215 C214 120(2)
N22 C215 H215 120.0
C214 C215 H215 120.0
N22 C216 C217 123.3(19)
N22 C216 H216 118.3
C217 C216 H216 118.3
C213 C217 C216 120(2)
C213 C217 H217 119.9
C216 C217 H217 120.0
C24 C218 C219 112.9(15)
C24 C218 H21A 109.0
C219 C218 H21A 109.0
C24 C218 H21B 109.0
C219 C218 H21B 109.0
H21A C218 H21B 107.8
C220 C219 C224 120.0
C220 C219 C218 118.8(10)
C224 C219 C218 121.1(10)
C219 C220 C221 120.0
C219 C220 H220 120.0
C221 C220 H220 120.0
C220 C221 C222 120.0
C220 C221 H221 120.0
C222 C221 H221 120.0
C223 C222 C221 120.0
C223 C222 H222 120.0
C221 C222 H222 120.0
C224 C223 C222 120.0
C224 C223 H223 120.0
C222 C223 H223 120.0
C223 C224 C219 120.0
C223 C224 H224 120.0
C219 C224 H224 120.0

loop_
_geom_bond_atom_site_label_1
_geom_bond_atom_site_label_2
_geom_bond_distance
Br1 C19 1.95(2)
Br2 C29 1.81(2)
N11 C14 1.35(3)
N11 C11 1.40(2)
N11 H11N 0.960(2)
N12 C116 1.30(3)
N12 C115 1.36(3)
N21 C21 1.32(3)
N21 C24 1.42(3)
N21 H21N 0.960(2)
N22 C216 1.33(3)
N22 C215 1.39(3)
O11 C16 1.31(2)
O12 C112 1.32(2)
O12 H12 0.8200
O21 C26 1.19(2)
O22 C212 1.37(2)
O22 H22 0.8200
C11 C12 1.41(3)
C11 C15 1.52(3)
C12 C16 1.43(3)
C12 C13 1.48(3)
C13 C14 1.31(3)
C13 C113 1.50(3)
C14 C118 1.55(3)
C15 H15A 0.9600
C15 H15B 0.9600
C15 H15C 0.9600
C16 C17 1.49(3)
C17 C18 1.36(3)
C17 C112 1.47(3)
C18 C19 1.42(2)
C18 H18 0.9300
C19 C110 1.32(3)
C21 C22 1.43(3)
C21 C25 1.47(2)
C22 C23 1.41(2)
C22 C26 1.44(3)
C23 C24 1.44(3)
C23 C213 1.46(3)
C24 C218 1.42(3)
C25 H25A 0.9600
C25 H25B 0.9600
C25 H25C 0.9600
C26 C27 1.52(3)
C27 C212 1.31(3)
C27 C28 1.43(3)
C28 C29 1.39(3)
C28 H28 0.9300
C29 C210 1.40(3)
C110 C111 1.39(3)
C110 H110 0.9300
C111 C112 1.39(3)
C111 H111 0.9300
C113 C117 1.38(3)
C113 C114 1.41(3)
C114 C115 1.36(3)
C114 H114 0.9300
C115 H115 0.9300
C116 C117 1.40(3)
C116 H116 0.9300
C117 H117 0.9300
C118 C119 1.54(2)
C118 H11A 0.9700
C118 H11B 0.9700
C119 C120 1.3900
C119 C124 1.3900
C120 C121 1.3900
C120 H120 0.9300
C121 C122 1.3900
C121 H121 0.9300
C122 C123 1.3900
C122 H122 0.9300
C123 C124 1.3900
C123 H123 0.9300
C124 H124 0.9300
C210 C211 1.39(3)
C210 H210 0.9300
C211 C212 1.44(3)
C211 H211 0.9300
C213 C217 1.39(3)
C213 C214 1.41(3)
C214 C215 1.40(3)
C214 H214 0.9300
C215 H215 0.9300
C216 C217 1.41(3)
C216 H216 0.9300
C217 H217 0.9300
C218 C219 1.51(2)
C218 H21A 0.9700
C218 H21B 0.9700
C219 C220 1.3900
C219 C224 1.3900
C220 C221 1.3900
C220 H220 0.9300
C221 C222 1.3900
C221 H221 0.9300
C222 C223 1.3900
C222 H222 0.9300
C223 C224 1.3900
C223 H223 0.9300
C224 H224 0.9300

loop_
_geom_torsion_atom_site_label_1
_geom_torsion_atom_site_label_2
_geom_torsion_atom_site_label_3
_geom_torsion_atom_site_label_4
_geom_torsion
C14 N11 C11 C12 0(2)
C14 N11 C11 C15 176.8(18)
N11 C11 C12 C16 -177(2)
C15 C11 C12 C16 7(4)
N11 C11 C12 C13 2(2)
C15 C11 C12 C13 -174(2)
C11 C12 C13 C14 -3(2)
C16 C12 C13 C14 175(2)
C11 C12 C13 C113 -168.8(18)
C16 C12 C13 C113 10(3)
C12 C13 C14 N11 3(2)
C113 C13 C14 N11 168.3(19)
C12 C13 C14 C118 -176(2)
C113 C13 C14 C118 -11(4)
C11 N11 C14 C13 -2(2)
C11 N11 C14 C118 177.3(18)
C11 C12 C16 O11 35(3)
C13 C12 C16 O11 -144(2)
C11 C12 C16 C17 -142(2)
C13 C12 C16 C17 40(3)
O11 C16 C17 C18 -160.0(19)
C12 C16 C17 C18 17(3)
O11 C16 C17 C112 21(3)
C12 C16 C17 C112 -162(2)
C112 C17 C18 C19 -1(3)
C16 C17 C18 C19 -179.5(18)
C17 C18 C19 C110 5(3)
C17 C18 C19 Br1 -178.4(16)
C24 N21 C21 C22 4(3)
C24 N21 C21 C25 177.3(19)
N21 C21 C22 C23 -2(2)
C25 C21 C22 C23 -175(2)
N21 C21 C22 C26 176(2)
C25 C21 C22 C26 3(3)
C21 C22 C23 C24 0(2)
C26 C22 C23 C24 -177(2)
C21 C22 C23 C213 -178.8(18)
C26 C22 C23 C213 4(4)
C21 N21 C24 C218 171(2)
C21 N21 C24 C23 -4(2)
C22 C23 C24 C218 -172(2)
C213 C23 C24 C218 7(4)
C22 C23 C24 N21 2(2)
C213 C23 C24 N21 -179.2(18)
C23 C22 C26 O21 -142(2)
C21 C22 C26 O21 41(3)
C23 C22 C26 C27 38(3)
C21 C22 C26 C27 -139(2)
O21 C26 C27 C212 16(3)
C22 C26 C27 C212 -163(2)
O21 C26 C27 C28 -159(2)
C22 C26 C27 C28 21(3)
C212 C27 C28 C29 6(3)
C26 C27 C28 C29 -177.5(19)
C27 C28 C29 C210 -3(3)
C27 C28 C29 Br2 -176.0(17)
C18 C19 C110 C111 -8(4)
Br1 C19 C110 C111 175.9(16)
C19 C110 C111 C112 6(4)
C110 C111 C112 O12 -177(2)
C110 C111 C112 C17 -2(3)
C18 C17 C112 O12 174.5(18)
C16 C17 C112 O12 -7(3)
C18 C17 C112 C111 -1(3)
C16 C17 C112 C111 178(2)
C14 C13 C113 C117 64(3)
C12 C13 C113 C117 -134(2)
C14 C13 C113 C114 -123(2)
C12 C13 C113 C114 39(3)
C117 C113 C114 C115 3(3)
C13 C113 C114 C115 -171.1(17)
C116 N12 C115 C114 -2(3)
C113 C114 C115 N12 0(3)
C115 N12 C116 C117 0(4)
C114 C113 C117 C116 -3(3)
C13 C113 C117 C116 170.2(19)
N12 C116 C117 C113 2(3)
C13 C14 C118 C119 -119(2)
N11 C14 C118 C119 61(3)
C14 C118 C119 C120 55(2)
C14 C118 C119 C124 -127.6(16)
C124 C119 C120 C121 0.0
C118 C119 C120 C121 177.5(12)
C119 C120 C121 C122 0.0
C120 C121 C122 C123 0.0
C121 C122 C123 C124 0.0
C122 C123 C124 C119 0.0
C120 C119 C124 C123 0.0
C118 C119 C124 C123 -177.4(13)
C28 C29 C210 C211 3(3)
Br2 C29 C210 C211 176.0(17)
C29 C210 C211 C212 -6(3)
C28 C27 C212 O22 173.7(17)
C26 C27 C212 O22 -2(3)
C28 C27 C212 C211 -9(3)
C26 C27 C212 C211 175(2)
C210 C211 C212 C27 9(3)
C210 C211 C212 O22 -173.6(19)
C22 C23 C213 C217 41(3)
C24 C23 C213 C217 -137(2)
C22 C23 C213 C214 -137(2)
C24 C23 C213 C214 44(3)
C217 C213 C214 C215 0(3)
C23 C213 C214 C215 179(2)
C216 N22 C215 C214 3(3)
C213 C214 C215 N22 -3(4)
C215 N22 C216 C217 -1(3)
C214 C213 C217 C216 2(3)
C23 C213 C217 C216 -176.4(18)
N22 C216 C217 C213 -2(3)
N21 C24 C218 C219 57(3)
C23 C24 C218 C219 -131(2)
C24 C218 C219 C220 -142.1(14)
C24 C218 C219 C224 40(2)
C224 C219 C220 C221 0.0
C218 C219 C220 C221 -178.0(13)
C219 C220 C221 C222 0.0
C220 C221 C222 C223 0.0
C221 C222 C223 C224 0.0
C222 C223 C224 C219 0.0
C220 C219 C224 C223 0.0
C218 C219 C224 C223 178.0(13)
